data_4134671
loop_
_publ_author_name
'Yadav, Vishal'
'Rodriguez, Rodolfo J.'
'Siegler, Maxime A.'
'Goldberg, David P.'

_publ_section_title
;
 Determining the Inherent Selectivity for Carbon Radical Hydroxylation
 versus Halogenation with Fe<sup>III</sup>(OH)(X) Complexes: Relevance to
 the Rebound Step in Non-heme Iron Halogenases.
;
_journal_issue 16
_journal_name_full 'Journal of the American Chemical Society'
_journal_page_first 7259
_journal_page_last 7264
_journal_paper_doi 10.1021/jacs.0c00493
_journal_volume 142
_journal_year 2020
_chemical_formula_moiety 'C36 H46.99 Br1.01 Fe N5 O1.99'
_chemical_formula_sum 'C36 H46.99 Br1.01 Fe N5 O1.99'
_chemical_formula_weight 718.33
_space_group_crystal_system monoclinic
_space_group_IT_number 14
_space_group_name_Hall '-P 2yn'
_space_group_name_H-M_alt 'P 1 21/n 1'
_atom_sites_solution_hydrogens mixed
_atom_sites_solution_primary direct
_atom_sites_solution_secondary difmap
_audit_creation_method SHELXL-2018/3
_cell_angle_alpha 90
_cell_angle_beta 101.978(3)
_cell_angle_gamma 90
_cell_formula_units_Z 4
_cell_length_a 12.6479(4)
_cell_length_b 13.0462(4)
_cell_length_c 21.3658(7)
_cell_measurement_reflns_used 13206
_cell_measurement_temperature 110(2)
_cell_measurement_theta_max 27.5400
_cell_measurement_theta_min 2.3160
_cell_volume 3448.75(19)
_computing_cell_refinement 'CrysAlisPro 1.171.39.29c (Rigaku OD, 2017)'
_computing_data_collection 'CrysAlisPro 1.171.39.29c (Rigaku OD, 2017)'
_computing_data_reduction 'CrysAlisPro 1.171.39.29c (Rigaku OD, 2017)'
_computing_molecular_graphics 'SHELXTL v6.10 (Sheldrick, 2008)'
_computing_publication_material 'SHELXTL v6.10 (Sheldrick, 2008)'
_computing_structure_refinement 'SHELXL-2018/3 (Sheldrick, 2018)'
_computing_structure_solution 'SHELXS-2018/3 (Sheldrick, 2018)'
_diffrn_ambient_temperature 110(2)
_diffrn_measured_fraction_theta_full 0.999
_diffrn_measured_fraction_theta_max 0.999
_diffrn_measurement_device_type 'SuperNova, Dual, Cu at zero, Atlas'
_diffrn_measurement_method '\w scans'
_diffrn_radiation_monochromator mirror
_diffrn_radiation_source 'SuperNova (Mo) X-ray Source'
_diffrn_radiation_type MoK\a
_diffrn_radiation_wavelength 0.71073
_diffrn_reflns_av_R_equivalents 0.0638
_diffrn_reflns_av_unetI/netI 0.0433
_diffrn_reflns_Laue_measured_fraction_full 0.999
_diffrn_reflns_Laue_measured_fraction_max 0.999
_diffrn_reflns_limit_h_max 16
_diffrn_reflns_limit_h_min -16
_diffrn_reflns_limit_k_max 16
_diffrn_reflns_limit_k_min -13
_diffrn_reflns_limit_l_max 25
_diffrn_reflns_limit_l_min -27
_diffrn_reflns_number 51445
_diffrn_reflns_point_group_measured_fraction_full 0.999
_diffrn_reflns_point_group_measured_fraction_max 0.999
_diffrn_reflns_theta_full 25.242
_diffrn_reflns_theta_max 27.500
_diffrn_reflns_theta_min 2.269
_exptl_absorpt_coefficient_mu 1.649
_exptl_absorpt_correction_T_max 1.000
_exptl_absorpt_correction_T_min 0.446
_exptl_absorpt_correction_type gaussian
_exptl_absorpt_process_details
;
CrysAlisPro 1.171.39.29c (Rigaku Oxford Diffraction, 2017)
Numerical absorption correction based on gaussian integration over
			a multifaceted crystal model
Empirical absorption correction using spherical harmonics,
 implemented in SCALE3 ABSPACK scaling algorithm.
;
_exptl_crystal_colour orange
_exptl_crystal_density_diffrn 1.383
_exptl_crystal_description plate
_exptl_crystal_F_000 1501
_exptl_crystal_size_max 0.42
_exptl_crystal_size_mid 0.20
_exptl_crystal_size_min 0.04
_refine_diff_density_max 0.509
_refine_diff_density_min -0.490
_refine_diff_density_rms 0.077
_refine_ls_extinction_method none
_refine_ls_goodness_of_fit_ref 1.033
_refine_ls_hydrogen_treatment mixed
_refine_ls_matrix_type full
_refine_ls_number_parameters 425
_refine_ls_number_reflns 7906
_refine_ls_number_restraints 3
_refine_ls_restrained_S_all 1.033
_refine_ls_R_factor_all 0.0566
_refine_ls_R_factor_gt 0.0388
_refine_ls_shift/su_max 0.001
_refine_ls_shift/su_mean 0.000
_refine_ls_structure_factor_coef Fsqd
_refine_ls_weighting_details 'w=1/[\s^2^(Fo^2^)+(0.0307P)^2^+4.2874P] where P=(Fo^2^+2Fc^2^)/3'
_refine_ls_weighting_scheme calc
_refine_ls_wR_factor_gt 0.0816
_refine_ls_wR_factor_ref 0.0889
_reflns_Friedel_coverage 0.000
_reflns_number_gt 6298
_reflns_number_total 7906
_reflns_threshold_expression 'I > 2\s(I)'
_cod_data_source_file ja0c00493_si_004.cif
_cod_data_source_block 6
_cod_depositor_comments 'Adding full bibliography for 4134669--4134673.cif.'
_cod_original_sg_symbol_H-M 'P 21/n'
_cod_database_code 4134671
_shelx_shelxl_version_number 2018/3
_shelx_space_group_comment
;
The symmetry employed for this shelxl refinement is uniquely defined
by the following loop, which should always be used as a source of
symmetry information in preference to the above space-group names.
They are only intended as comments.
;
_oxdiff_exptl_absorpt_empirical_full_min 0.700
_oxdiff_exptl_absorpt_empirical_full_max 1.428
_oxdiff_exptl_absorpt_empirical_details
;
Empirical correction (ABSPACK) includes:
- Absorption correction using spherical harmonics
- Frame scaling
;

loop_
_space_group_symop_operation_xyz
'x, y, z'
'-x+1/2, y+1/2, -z+1/2'
'-x, -y, -z'
'x-1/2, -y-1/2, z-1/2'

loop_
_atom_site_label
_atom_site_type_symbol
_atom_site_fract_x
_atom_site_fract_y
_atom_site_fract_z
_atom_site_U_iso_or_equiv
_atom_site_adp_type
_atom_site_occupancy
_atom_site_site_symmetry_order
_atom_site_calc_flag
_atom_site_refinement_flags_posn
_atom_site_refinement_flags_adp
_atom_site_refinement_flags_occupancy
_atom_site_disorder_assembly
_atom_site_disorder_group
Fe1 Fe 0.63215(3) 0.97479(3) 0.20440(2) 0.01430(9) Uani 1 1 d . . . . .
Br1 Br 0.77174(2) 0.93501(2) 0.13496(2) 0.01987(7) Uani 1 1 d . . . . .
O1 O 0.55430(15) 0.85291(14) 0.17588(9) 0.0195(4) Uani 0.9886(8) 1 d D . P A 1
H1O H 0.580(3) 0.815(2) 0.1536(14) 0.029 Uiso 0.9886(8) 1 d D U P A 1
Br2 Br 0.528(2) 0.8050(19) 0.1507(12) 0.0195(4) Uani 0.0114(8) 1 d . . P A 2
C1 C 0.4462(4) 0.6386(3) 0.2948(2) 0.0649(12) Uani 1 1 d . . . . .
H1A H 0.511916 0.677162 0.292860 0.097 Uiso 1 1 calc R U . . .
H1B H 0.414467 0.611442 0.252331 0.097 Uiso 1 1 calc R U . . .
H1C H 0.464261 0.581769 0.325161 0.097 Uiso 1 1 calc R U . . .
C2 C 0.2619(3) 0.6508(2) 0.32021(16) 0.0397(8) Uani 1 1 d . . . . .
H2A H 0.278449 0.595600 0.351837 0.060 Uiso 1 1 calc R U . . .
H2B H 0.230704 0.621567 0.278189 0.060 Uiso 1 1 calc R U . . .
H2C H 0.210084 0.698284 0.332869 0.060 Uiso 1 1 calc R U . . .
C3 C 0.4142(3) 0.7507(2) 0.38263(14) 0.0394(8) Uani 1 1 d . . . . .
H3A H 0.477838 0.792331 0.380538 0.059 Uiso 1 1 calc R U . . .
H3B H 0.435411 0.693729 0.412496 0.059 Uiso 1 1 calc R U . . .
H3C H 0.360384 0.793197 0.397474 0.059 Uiso 1 1 calc R U . . .
C4 C 0.3660(2) 0.7086(2) 0.31667(13) 0.0244(6) Uani 1 1 d . . . . .
C5 C 0.3345(2) 0.7950(2) 0.26784(13) 0.0264(6) Uani 1 1 d . . . . .
H5A H 0.302770 0.763815 0.225916 0.032 Uiso 1 1 calc R U . . .
H5B H 0.277272 0.836597 0.280940 0.032 Uiso 1 1 calc R U . . .
C6 C 0.4360(2) 0.9601(2) 0.28268(12) 0.0204(5) Uani 1 1 d . . . . .
C7 C 0.3800(2) 0.9978(2) 0.32841(14) 0.0265(6) Uani 1 1 d . . . . .
H7 H 0.327741 0.956165 0.342307 0.032 Uiso 1 1 calc R U . . .
C8 C 0.4009(2) 1.0939(2) 0.35269(14) 0.0299(6) Uani 1 1 d . . . . .
H8 H 0.363970 1.118892 0.384036 0.036 Uiso 1 1 calc R U . . .
C9 C 0.4761(2) 1.1552(2) 0.33157(12) 0.0224(5) Uani 1 1 d . . . . .
H9 H 0.491881 1.222366 0.348095 0.027 Uiso 1 1 calc R U . . .
C10 C 0.52683(18) 1.11576(19) 0.28609(11) 0.0165(5) Uani 1 1 d . . . . .
C11 C 0.60142(19) 1.18432(18) 0.25847(12) 0.0173(5) Uani 1 1 d . . . . .
H11A H 0.557321 1.226684 0.224315 0.021 Uiso 1 1 calc R U . . .
H11B H 0.638126 1.231390 0.292453 0.021 Uiso 1 1 calc R U . . .
C12 C 0.69919(19) 1.18458(19) 0.17300(11) 0.0159(5) Uani 1 1 d . . . . .
H12A H 0.763049 1.157216 0.158480 0.019 Uiso 1 1 calc R U . . .
H12B H 0.710786 1.258628 0.182021 0.019 Uiso 1 1 calc R U . . .
C13 C 0.59883(19) 1.16886(18) 0.12180(11) 0.0154(5) Uani 1 1 d . . . . .
C14 C 0.5639(2) 1.24206(19) 0.07623(12) 0.0191(5) Uani 1 1 d . . . . .
H14 H 0.599730 1.306203 0.077236 0.023 Uiso 1 1 calc R U . . .
C15 C 0.4741(2) 1.2195(2) 0.02837(12) 0.0212(5) Uani 1 1 d . . . . .
H15 H 0.448959 1.268010 -0.004500 0.025 Uiso 1 1 calc R U . . .
C16 C 0.4220(2) 1.12779(19) 0.02853(12) 0.0204(5) Uani 1 1 d . . . . .
H16 H 0.361859 1.111458 -0.004662 0.024 Uiso 1 1 calc R U . . .
C17 C 0.45874(19) 1.05732(18) 0.07885(11) 0.0168(5) Uani 1 1 d . . . . .
C18 C 0.3152(2) 0.9354(2) 0.03366(12) 0.0239(6) Uani 1 1 d . . . . .
H18A H 0.343754 0.913130 -0.003907 0.029 Uiso 1 1 calc R U . . .
H18B H 0.266102 0.994149 0.020215 0.029 Uiso 1 1 calc R U . . .
C19 C 0.2505(2) 0.8475(2) 0.05460(13) 0.0269(6) Uani 1 1 d . . . . .
C20 C 0.1627(2) 0.8198(2) -0.00426(15) 0.0382(8) Uani 1 1 d . . . . .
H20A H 0.112636 0.770072 0.008047 0.057 Uiso 1 1 calc R U . . .
H20B H 0.196594 0.789911 -0.037314 0.057 Uiso 1 1 calc R U . . .
H20C H 0.122955 0.881811 -0.021005 0.057 Uiso 1 1 calc R U . . .
C21 C 0.1981(2) 0.8802(2) 0.10901(14) 0.0317(7) Uani 1 1 d . . . . .
H21A H 0.253870 0.904615 0.144847 0.048 Uiso 1 1 calc R U . . .
H21B H 0.160283 0.821665 0.122964 0.048 Uiso 1 1 calc R U . . .
H21C H 0.146397 0.935454 0.094462 0.048 Uiso 1 1 calc R U . . .
C22 C 0.3226(2) 0.7535(2) 0.07459(14) 0.0295(6) Uani 1 1 d . . . . .
H22A H 0.378129 0.770398 0.112452 0.044 Uiso 1 1 calc R U . . .
H22B H 0.357277 0.733617 0.039463 0.044 Uiso 1 1 calc R U . . .
H22C H 0.278354 0.696610 0.084638 0.044 Uiso 1 1 calc R U . . .
C23 C 0.78965(18) 1.11712(18) 0.27706(11) 0.0156(5) Uani 1 1 d . . . . .
H23A H 0.806028 1.179663 0.303533 0.019 Uiso 1 1 calc R U . . .
H23B H 0.847861 1.107704 0.252939 0.019 Uiso 1 1 calc R U . . .
C24 C 0.78663(18) 1.02336(18) 0.32106(11) 0.0146(5) Uani 1 1 d . . . . .
C25 C 0.73330(18) 1.04265(18) 0.37816(11) 0.0151(5) Uani 1 1 d . . . . .
C26 C 0.67963(19) 0.96166(19) 0.40083(12) 0.0182(5) Uani 1 1 d . . . . .
H26 H 0.674508 0.897262 0.379660 0.022 Uiso 1 1 calc R U . . .
C27 C 0.6336(2) 0.9741(2) 0.45396(12) 0.0215(5) Uani 1 1 d . . . . .
H27 H 0.597626 0.918283 0.468996 0.026 Uiso 1 1 calc R U . . .
C28 C 0.6400(2) 1.0677(2) 0.48509(12) 0.0241(6) Uani 1 1 d . . . . .
H28 H 0.607924 1.076132 0.521202 0.029 Uiso 1 1 calc R U . . .
C29 C 0.6931(2) 1.1486(2) 0.46359(12) 0.0240(6) Uani 1 1 d . . . . .
H29 H 0.697290 1.212934 0.484746 0.029 Uiso 1 1 calc R U . . .
C30 C 0.7405(2) 1.13579(19) 0.41095(12) 0.0191(5) Uani 1 1 d . . . . .
H30 H 0.778363 1.191354 0.397040 0.023 Uiso 1 1 calc R U . . .
C31 C 0.90581(18) 0.99133(18) 0.34502(11) 0.0154(5) Uani 1 1 d . . . . .
C32 C 0.9669(2) 1.01883(19) 0.40459(12) 0.0187(5) Uani 1 1 d . . . . .
H32 H 0.935150 1.058989 0.432895 0.022 Uiso 1 1 calc R U . . .
C33 C 1.0744(2) 0.9878(2) 0.42300(12) 0.0229(6) Uani 1 1 d . . . . .
H33 H 1.115313 1.006743 0.463826 0.028 Uiso 1 1 calc R U . . .
C34 C 1.1214(2) 0.9300(2) 0.38226(13) 0.0245(6) Uani 1 1 d . . . . .
H34 H 1.194217 0.907769 0.395241 0.029 Uiso 1 1 calc R U . . .
C35 C 1.0620(2) 0.9043(2) 0.32224(13) 0.0234(6) Uani 1 1 d . . . . .
H35 H 1.094637 0.865454 0.293715 0.028 Uiso 1 1 calc R U . . .
C36 C 0.95505(19) 0.93524(19) 0.30366(12) 0.0185(5) Uani 1 1 d . . . . .
H36 H 0.915110 0.917899 0.262288 0.022 Uiso 1 1 calc R U . . .
N1 N 0.42144(18) 0.86393(18) 0.25916(11) 0.0259(5) Uani 1 1 d D . . . .
H1N H 0.462(2) 0.842(2) 0.2341(13) 0.031 Uiso 1 1 d D U . . .
N2 N 0.50859(15) 1.02052(15) 0.26110(9) 0.0150(4) Uani 1 1 d . . . . .
N3 N 0.68484(15) 1.13017(15) 0.23152(9) 0.0148(4) Uani 1 1 d . . . . .
N4 N 0.54825(16) 1.07766(15) 0.12436(9) 0.0152(4) Uani 1 1 d . . . . .
N5 N 0.40529(17) 0.96944(17) 0.08394(10) 0.0198(5) Uani 1 1 d D . . . .
H5N H 0.439(2) 0.9242(19) 0.1097(12) 0.024 Uiso 1 1 d D U . . .
O2 O 0.73114(12) 0.94447(12) 0.28203(7) 0.0137(3) Uani 1 1 d . . . . .

loop_
_atom_site_aniso_label
_atom_site_aniso_U_11
_atom_site_aniso_U_22
_atom_site_aniso_U_33
_atom_site_aniso_U_23
_atom_site_aniso_U_13
_atom_site_aniso_U_12
Fe1 0.01633(17) 0.01202(17) 0.01337(18) 0.00022(13) 0.00041(13) -0.00145(13)
Br1 0.01996(13) 0.02277(14) 0.01621(13) -0.00084(10) 0.00218(9) 0.00222(10)
O1 0.0218(9) 0.0142(10) 0.0205(10) -0.0011(8) -0.0004(8) -0.0011(7)
Br2 0.0218(9) 0.0142(10) 0.0205(10) -0.0011(8) -0.0004(8) -0.0011(7)
C1 0.077(3) 0.037(2) 0.093(3) -0.003(2) 0.046(3) 0.0182(19)
C2 0.0401(18) 0.0335(18) 0.0416(19) 0.0151(14) -0.0005(14) -0.0125(14)
C3 0.0466(19) 0.0315(17) 0.0326(17) 0.0083(13) -0.0091(14) -0.0012(14)
C4 0.0235(14) 0.0188(14) 0.0298(15) 0.0008(11) 0.0029(11) -0.0027(10)
C5 0.0229(14) 0.0310(16) 0.0234(14) 0.0036(11) 0.0004(11) -0.0117(11)
C6 0.0153(12) 0.0237(14) 0.0199(13) 0.0043(10) -0.0017(10) -0.0002(10)
C7 0.0187(13) 0.0298(16) 0.0336(16) 0.0085(12) 0.0113(11) 0.0035(11)
C8 0.0268(15) 0.0327(16) 0.0347(17) 0.0043(12) 0.0164(12) 0.0089(12)
C9 0.0221(13) 0.0212(14) 0.0233(14) -0.0004(11) 0.0037(10) 0.0052(10)
C10 0.0135(11) 0.0185(13) 0.0153(12) 0.0021(9) -0.0023(9) 0.0034(9)
C11 0.0203(12) 0.0147(12) 0.0158(13) -0.0005(9) 0.0011(10) 0.0002(9)
C12 0.0173(12) 0.0150(12) 0.0145(12) 0.0027(9) 0.0014(9) -0.0022(9)
C13 0.0170(12) 0.0142(12) 0.0150(12) -0.0018(9) 0.0032(9) 0.0002(9)
C14 0.0225(13) 0.0155(13) 0.0193(13) 0.0017(10) 0.0041(10) -0.0014(10)
C15 0.0256(14) 0.0210(14) 0.0149(13) 0.0045(10) -0.0005(10) 0.0029(10)
C16 0.0204(13) 0.0231(14) 0.0149(13) -0.0001(10) -0.0027(10) -0.0003(10)
C17 0.0181(12) 0.0168(12) 0.0152(12) -0.0012(9) 0.0028(9) -0.0003(9)
C18 0.0237(13) 0.0242(14) 0.0199(14) 0.0008(11) -0.0043(10) -0.0061(11)
C19 0.0225(14) 0.0278(15) 0.0277(15) -0.0028(12) -0.0013(11) -0.0064(11)
C20 0.0317(16) 0.0349(18) 0.0412(19) -0.0041(14) -0.0083(14) -0.0123(13)
C21 0.0278(15) 0.0284(16) 0.0392(18) -0.0011(13) 0.0076(13) -0.0074(12)
C22 0.0291(15) 0.0263(15) 0.0333(16) -0.0002(12) 0.0066(12) -0.0032(12)
C23 0.0138(11) 0.0157(12) 0.0153(12) 0.0007(9) -0.0011(9) -0.0037(9)
C24 0.0151(11) 0.0142(12) 0.0126(12) -0.0013(9) -0.0018(9) -0.0024(9)
C25 0.0116(11) 0.0196(13) 0.0122(12) 0.0015(9) -0.0020(9) 0.0020(9)
C26 0.0169(12) 0.0195(13) 0.0164(13) 0.0011(9) -0.0009(9) 0.0003(9)
C27 0.0183(12) 0.0282(14) 0.0174(13) 0.0047(11) 0.0027(10) -0.0012(10)
C28 0.0185(12) 0.0384(16) 0.0150(13) -0.0019(11) 0.0020(10) 0.0035(11)
C29 0.0229(13) 0.0274(15) 0.0194(14) -0.0069(11) -0.0007(10) 0.0050(11)
C30 0.0191(12) 0.0189(13) 0.0167(13) 0.0003(10) -0.0018(10) -0.0009(9)
C31 0.0127(11) 0.0154(12) 0.0169(13) 0.0046(9) 0.0003(9) -0.0023(9)
C32 0.0197(12) 0.0193(13) 0.0160(13) 0.0006(10) 0.0014(10) -0.0021(10)
C33 0.0164(12) 0.0308(15) 0.0186(14) 0.0034(11) -0.0033(10) -0.0057(10)
C34 0.0137(12) 0.0342(16) 0.0246(14) 0.0084(12) 0.0015(10) -0.0010(11)
C35 0.0177(12) 0.0305(15) 0.0223(14) 0.0027(11) 0.0051(10) 0.0027(10)
C36 0.0168(12) 0.0209(13) 0.0168(13) 0.0020(10) 0.0013(9) -0.0001(10)
N1 0.0260(12) 0.0258(13) 0.0278(13) -0.0023(10) 0.0100(10) -0.0107(10)
N2 0.0116(9) 0.0185(11) 0.0130(10) 0.0014(8) -0.0018(7) -0.0013(8)
N3 0.0136(10) 0.0158(10) 0.0137(10) 0.0007(8) -0.0006(8) 0.0003(8)
N4 0.0167(10) 0.0142(10) 0.0134(10) -0.0004(8) 0.0006(8) -0.0004(8)
N5 0.0190(11) 0.0191(11) 0.0179(11) 0.0021(9) -0.0042(8) -0.0032(9)
O2 0.0143(8) 0.0131(8) 0.0121(8) -0.0015(6) -0.0007(6) -0.0018(6)

loop_
_atom_type_symbol
_atom_type_description
_atom_type_scat_dispersion_real
_atom_type_scat_dispersion_imag
_atom_type_scat_source
C C 0.0033 0.0016 'International Tables Vol C Tables 4.2.6.8 and 6.1.1.4'
H H 0.0000 0.0000 'International Tables Vol C Tables 4.2.6.8 and 6.1.1.4'
N N 0.0061 0.0033 'International Tables Vol C Tables 4.2.6.8 and 6.1.1.4'
O O 0.0106 0.0060 'International Tables Vol C Tables 4.2.6.8 and 6.1.1.4'
Fe Fe 0.3463 0.8444 'International Tables Vol C Tables 4.2.6.8 and 6.1.1.4'
Br Br -0.2901 2.4595 'International Tables Vol C Tables 4.2.6.8 and 6.1.1.4'

loop_
_geom_angle_atom_site_label_1
_geom_angle_atom_site_label_2
_geom_angle_atom_site_label_3
_geom_angle
_geom_angle_site_symmetry_1
_geom_angle_site_symmetry_3
_geom_angle_publ_flag
O2 Fe1 O1 108.00(7) . . ?
O2 Fe1 N3 81.47(7) . . ?
O1 Fe1 N3 166.90(8) . . ?
O2 Fe1 N2 89.47(7) . . ?
O1 Fe1 N2 91.32(8) . . ?
N3 Fe1 N2 79.50(7) . . ?
O2 Fe1 N4 154.89(7) . . ?
O1 Fe1 N4 97.09(7) . . ?
N3 Fe1 N4 73.59(7) . . ?
N2 Fe1 N4 88.87(7) . . ?
O2 Fe1 Br1 93.12(5) . . ?
O1 Fe1 Br1 91.04(6) . . ?
N3 Fe1 Br1 97.59(5) . . ?
N2 Fe1 Br1 175.79(5) . . ?
N4 Fe1 Br1 87.38(5) . . ?
O2 Fe1 Br2 112.0(5) . . ?
N3 Fe1 Br2 166.1(5) . . ?
N2 Fe1 Br2 96.5(5) . . ?
N4 Fe1 Br2 93.1(5) . . ?
Br1 Fe1 Br2 85.6(5) . . ?
Fe1 O1 H1O 117(3) . . ?
C4 C1 H1A 109.5 . . ?
C4 C1 H1B 109.5 . . ?
H1A C1 H1B 109.5 . . ?
C4 C1 H1C 109.5 . . ?
H1A C1 H1C 109.5 . . ?
H1B C1 H1C 109.5 . . ?
C4 C2 H2A 109.5 . . ?
C4 C2 H2B 109.5 . . ?
H2A C2 H2B 109.5 . . ?
C4 C2 H2C 109.5 . . ?
H2A C2 H2C 109.5 . . ?
H2B C2 H2C 109.5 . . ?
C4 C3 H3A 109.5 . . ?
C4 C3 H3B 109.5 . . ?
H3A C3 H3B 109.5 . . ?
C4 C3 H3C 109.5 . . ?
H3A C3 H3C 109.5 . . ?
H3B C3 H3C 109.5 . . ?
C1 C4 C3 109.9(3) . . ?
C1 C4 C5 109.4(3) . . ?
C3 C4 C5 111.3(2) . . ?
C1 C4 C2 110.9(3) . . ?
C3 C4 C2 108.4(2) . . ?
C5 C4 C2 106.9(2) . . ?
N1 C5 C4 116.3(2) . . ?
N1 C5 H5A 108.2 . . ?
C4 C5 H5A 108.2 . . ?
N1 C5 H5B 108.2 . . ?
C4 C5 H5B 108.2 . . ?
H5A C5 H5B 107.4 . . ?
N1 C6 N2 117.5(2) . . ?
N1 C6 C7 122.2(2) . . ?
N2 C6 C7 120.2(2) . . ?
C8 C7 C6 120.0(2) . . ?
C8 C7 H7 120.0 . . ?
C6 C7 H7 120.0 . . ?
C7 C8 C9 119.9(3) . . ?
C7 C8 H8 120.1 . . ?
C9 C8 H8 120.1 . . ?
C10 C9 C8 117.8(3) . . ?
C10 C9 H9 121.1 . . ?
C8 C9 H9 121.1 . . ?
N2 C10 C9 123.9(2) . . ?
N2 C10 C11 117.4(2) . . ?
C9 C10 C11 118.6(2) . . ?
N3 C11 C10 115.1(2) . . ?
N3 C11 H11A 108.5 . . ?
C10 C11 H11A 108.5 . . ?
N3 C11 H11B 108.5 . . ?
C10 C11 H11B 108.5 . . ?
H11A C11 H11B 107.5 . . ?
N3 C12 C13 108.36(18) . . ?
N3 C12 H12A 110.0 . . ?
C13 C12 H12A 110.0 . . ?
N3 C12 H12B 110.0 . . ?
C13 C12 H12B 110.0 . . ?
H12A C12 H12B 108.4 . . ?
N4 C13 C14 123.7(2) . . ?
N4 C13 C12 115.0(2) . . ?
C14 C13 C12 121.3(2) . . ?
C13 C14 C15 117.9(2) . . ?
C13 C14 H14 121.0 . . ?
C15 C14 H14 121.0 . . ?
C16 C15 C14 120.2(2) . . ?
C16 C15 H15 119.9 . . ?
C14 C15 H15 119.9 . . ?
C15 C16 C17 119.2(2) . . ?
C15 C16 H16 120.4 . . ?
C17 C16 H16 120.4 . . ?
N5 C17 N4 117.8(2) . . ?
N5 C17 C16 121.5(2) . . ?
N4 C17 C16 120.7(2) . . ?
N5 C18 C19 113.3(2) . . ?
N5 C18 H18A 108.9 . . ?
C19 C18 H18A 108.9 . . ?
N5 C18 H18B 108.9 . . ?
C19 C18 H18B 108.9 . . ?
H18A C18 H18B 107.7 . . ?
C21 C19 C18 111.1(2) . . ?
C21 C19 C22 109.9(2) . . ?
C18 C19 C22 111.0(2) . . ?
C21 C19 C20 109.7(2) . . ?
C18 C19 C20 106.0(2) . . ?
C22 C19 C20 109.0(2) . . ?
C19 C20 H20A 109.5 . . ?
C19 C20 H20B 109.5 . . ?
H20A C20 H20B 109.5 . . ?
C19 C20 H20C 109.5 . . ?
H20A C20 H20C 109.5 . . ?
H20B C20 H20C 109.5 . . ?
C19 C21 H21A 109.5 . . ?
C19 C21 H21B 109.5 . . ?
H21A C21 H21B 109.5 . . ?
C19 C21 H21C 109.5 . . ?
H21A C21 H21C 109.5 . . ?
H21B C21 H21C 109.5 . . ?
C19 C22 H22A 109.5 . . ?
C19 C22 H22B 109.5 . . ?
H22A C22 H22B 109.5 . . ?
C19 C22 H22C 109.5 . . ?
H22A C22 H22C 109.5 . . ?
H22B C22 H22C 109.5 . . ?
N3 C23 C24 110.97(18) . . ?
N3 C23 H23A 109.4 . . ?
C24 C23 H23A 109.4 . . ?
N3 C23 H23B 109.4 . . ?
C24 C23 H23B 109.4 . . ?
H23A C23 H23B 108.0 . . ?
O2 C24 C25 110.00(18) . . ?
O2 C24 C31 109.19(19) . . ?
C25 C24 C31 109.93(18) . . ?
O2 C24 C23 106.77(18) . . ?
C25 C24 C23 115.1(2) . . ?
C31 C24 C23 105.63(18) . . ?
C26 C25 C30 118.1(2) . . ?
C26 C25 C24 118.6(2) . . ?
C30 C25 C24 123.3(2) . . ?
C27 C26 C25 120.8(2) . . ?
C27 C26 H26 119.6 . . ?
C25 C26 H26 119.6 . . ?
C28 C27 C26 120.3(2) . . ?
C28 C27 H27 119.9 . . ?
C26 C27 H27 119.9 . . ?
C29 C28 C27 119.9(2) . . ?
C29 C28 H28 120.1 . . ?
C27 C28 H28 120.1 . . ?
C28 C29 C30 119.9(2) . . ?
C28 C29 H29 120.0 . . ?
C30 C29 H29 120.0 . . ?
C29 C30 C25 121.1(2) . . ?
C29 C30 H30 119.5 . . ?
C25 C30 H30 119.5 . . ?
C36 C31 C32 118.7(2) . . ?
C36 C31 C24 117.8(2) . . ?
C32 C31 C24 123.5(2) . . ?
C31 C32 C33 120.5(2) . . ?
C31 C32 H32 119.8 . . ?
C33 C32 H32 119.8 . . ?
C34 C33 C32 120.3(2) . . ?
C34 C33 H33 119.8 . . ?
C32 C33 H33 119.8 . . ?
C33 C34 C35 119.7(2) . . ?
C33 C34 H34 120.2 . . ?
C35 C34 H34 120.2 . . ?
C34 C35 C36 120.2(2) . . ?
C34 C35 H35 119.9 . . ?
C36 C35 H35 119.9 . . ?
C35 C36 C31 120.7(2) . . ?
C35 C36 H36 119.7 . . ?
C31 C36 H36 119.7 . . ?
C6 N1 C5 124.9(2) . . ?
C6 N1 H1N 119(2) . . ?
C5 N1 H1N 115(2) . . ?
C10 N2 C6 118.0(2) . . ?
C10 N2 Fe1 112.07(15) . . ?
C6 N2 Fe1 128.46(17) . . ?
C12 N3 C11 108.74(18) . . ?
C12 N3 C23 111.07(18) . . ?
C11 N3 C23 114.30(18) . . ?
C12 N3 Fe1 107.84(14) . . ?
C11 N3 Fe1 110.15(14) . . ?
C23 N3 Fe1 104.51(14) . . ?
C17 N4 C13 118.2(2) . . ?
C17 N4 Fe1 128.14(16) . . ?
C13 N4 Fe1 113.59(15) . . ?
C17 N5 C18 121.8(2) . . ?
C17 N5 H5N 116.6(19) . . ?
C18 N5 H5N 118.0(19) . . ?
C24 O2 Fe1 121.26(14) . . ?

loop_
_geom_bond_atom_site_label_1
_geom_bond_atom_site_label_2
_geom_bond_distance
_geom_bond_site_symmetry_2
_geom_bond_publ_flag
Fe1 O2 1.9008(16) . ?
Fe1 O1 1.9026(19) . ?
Fe1 N3 2.174(2) . ?
Fe1 N2 2.248(2) . ?
Fe1 N4 2.2581(19) . ?
Fe1 Br1 2.5835(4) . ?
Fe1 Br2 2.71(3) . ?
O1 H1O 0.80(2) . ?
C1 C4 1.509(4) . ?
C1 H1A 0.9800 . ?
C1 H1B 0.9800 . ?
C1 H1C 0.9800 . ?
C2 C4 1.533(4) . ?
C2 H2A 0.9800 . ?
C2 H2B 0.9800 . ?
C2 H2C 0.9800 . ?
C3 C4 1.517(4) . ?
C3 H3A 0.9800 . ?
C3 H3B 0.9800 . ?
C3 H3C 0.9800 . ?
C4 C5 1.532(4) . ?
C5 N1 1.461(3) . ?
C5 H5A 0.9900 . ?
C5 H5B 0.9900 . ?
C6 N1 1.350(3) . ?
C6 N2 1.361(3) . ?
C6 C7 1.409(4) . ?
C7 C8 1.361(4) . ?
C7 H7 0.9500 . ?
C8 C9 1.389(4) . ?
C8 H8 0.9500 . ?
C9 C10 1.371(3) . ?
C9 H9 0.9500 . ?
C10 N2 1.353(3) . ?
C10 C11 1.506(3) . ?
C11 N3 1.482(3) . ?
C11 H11A 0.9900 . ?
C11 H11B 0.9900 . ?
C12 N3 1.481(3) . ?
C12 C13 1.508(3) . ?
C12 H12A 0.9900 . ?
C12 H12B 0.9900 . ?
C13 N4 1.357(3) . ?
C13 C14 1.370(3) . ?
C14 C15 1.393(3) . ?
C14 H14 0.9500 . ?
C15 C16 1.366(4) . ?
C15 H15 0.9500 . ?
C16 C17 1.418(3) . ?
C16 H16 0.9500 . ?
C17 N5 1.347(3) . ?
C17 N4 1.357(3) . ?
C18 N5 1.464(3) . ?
C18 C19 1.529(4) . ?
C18 H18A 0.9900 . ?
C18 H18B 0.9900 . ?
C19 C21 1.514(4) . ?
C19 C22 1.535(4) . ?
C19 C20 1.538(4) . ?
C20 H20A 0.9800 . ?
C20 H20B 0.9800 . ?
C20 H20C 0.9800 . ?
C21 H21A 0.9800 . ?
C21 H21B 0.9800 . ?
C21 H21C 0.9800 . ?
C22 H22A 0.9800 . ?
C22 H22B 0.9800 . ?
C22 H22C 0.9800 . ?
C23 N3 1.483(3) . ?
C23 C24 1.548(3) . ?
C23 H23A 0.9900 . ?
C23 H23B 0.9900 . ?
C24 O2 1.416(3) . ?
C24 C25 1.532(3) . ?
C24 C31 1.545(3) . ?
C25 C26 1.396(3) . ?
C25 C30 1.396(3) . ?
C26 C27 1.388(4) . ?
C26 H26 0.9500 . ?
C27 C28 1.384(4) . ?
C27 H27 0.9500 . ?
C28 C29 1.380(4) . ?
C28 H28 0.9500 . ?
C29 C30 1.390(4) . ?
C29 H29 0.9500 . ?
C30 H30 0.9500 . ?
C31 C36 1.390(3) . ?
C31 C32 1.392(3) . ?
C32 C33 1.394(3) . ?
C32 H32 0.9500 . ?
C33 C34 1.377(4) . ?
C33 H33 0.9500 . ?
C34 C35 1.386(4) . ?
C34 H34 0.9500 . ?
C35 C36 1.389(3) . ?
C35 H35 0.9500 . ?
C36 H36 0.9500 . ?
N1 H1N 0.87(2) . ?
N5 H5N 0.86(2) . ?

loop_
_geom_hbond_atom_site_label_D
_geom_hbond_atom_site_label_H
_geom_hbond_atom_site_label_A
_geom_hbond_distance_DH
_geom_hbond_distance_HA
_geom_hbond_distance_DA
_geom_hbond_angle_DHA
_geom_hbond_site_symmetry_A
_geom_hbond_publ_flag
N1 H1N O1 0.87(2) 1.88(2) 2.693(3) 156(3) . yes
N1 H1N Br2 0.87(2) 2.17(3) 3.01(3) 164(3) . yes
N5 H5N O1 0.86(2) 2.04(2) 2.861(3) 162(3) . yes
N5 H5N Br2 0.86(2) 2.01(3) 2.85(2) 166(3) . yes

loop_
_geom_torsion_atom_site_label_1
_geom_torsion_atom_site_label_2
_geom_torsion_atom_site_label_3
_geom_torsion_atom_site_label_4
_geom_torsion
_geom_torsion_site_symmetry_1
_geom_torsion_site_symmetry_2
_geom_torsion_site_symmetry_3
_geom_torsion_site_symmetry_4
_geom_torsion_publ_flag
C1 C4 C5 N1 -62.9(3) . . . . ?
C3 C4 C5 N1 58.7(3) . . . . ?
C2 C4 C5 N1 177.0(3) . . . . ?
N1 C6 C7 C8 177.2(3) . . . . ?
N2 C6 C7 C8 -2.1(4) . . . . ?
C6 C7 C8 C9 1.0(4) . . . . ?
C7 C8 C9 C10 0.3(4) . . . . ?
C8 C9 C10 N2 -0.6(4) . . . . ?
C8 C9 C10 C11 174.8(2) . . . . ?
N2 C10 C11 N3 -28.2(3) . . . . ?
C9 C10 C11 N3 156.1(2) . . . . ?
N3 C12 C13 N4 -32.1(3) . . . . ?
N3 C12 C13 C14 148.6(2) . . . . ?
N4 C13 C14 C15 -2.9(4) . . . . ?
C12 C13 C14 C15 176.4(2) . . . . ?
C13 C14 C15 C16 1.5(4) . . . . ?
C14 C15 C16 C17 1.6(4) . . . . ?
C15 C16 C17 N5 174.8(2) . . . . ?
C15 C16 C17 N4 -3.8(4) . . . . ?
N5 C18 C19 C21 62.7(3) . . . . ?
N5 C18 C19 C22 -59.8(3) . . . . ?
N5 C18 C19 C20 -178.1(2) . . . . ?
N3 C23 C24 O2 41.2(2) . . . . ?
N3 C23 C24 C25 -81.2(2) . . . . ?
N3 C23 C24 C31 157.35(19) . . . . ?
O2 C24 C25 C26 28.3(3) . . . . ?
C31 C24 C25 C26 -92.0(2) . . . . ?
C23 C24 C25 C26 148.9(2) . . . . ?
O2 C24 C25 C30 -155.2(2) . . . . ?
C31 C24 C25 C30 84.5(3) . . . . ?
C23 C24 C25 C30 -34.6(3) . . . . ?
C30 C25 C26 C27 0.8(3) . . . . ?
C24 C25 C26 C27 177.5(2) . . . . ?
C25 C26 C27 C28 0.3(4) . . . . ?
C26 C27 C28 C29 -0.6(4) . . . . ?
C27 C28 C29 C30 -0.3(4) . . . . ?
C28 C29 C30 C25 1.5(4) . . . . ?
C26 C25 C30 C29 -1.7(3) . . . . ?
C24 C25 C30 C29 -178.2(2) . . . . ?
O2 C24 C31 C36 35.8(3) . . . . ?
C25 C24 C31 C36 156.5(2) . . . . ?
C23 C24 C31 C36 -78.7(3) . . . . ?
O2 C24 C31 C32 -146.6(2) . . . . ?
C25 C24 C31 C32 -25.9(3) . . . . ?
C23 C24 C31 C32 98.9(3) . . . . ?
C36 C31 C32 C33 -2.0(4) . . . . ?
C24 C31 C32 C33 -179.5(2) . . . . ?
C31 C32 C33 C34 0.3(4) . . . . ?
C32 C33 C34 C35 1.3(4) . . . . ?
C33 C34 C35 C36 -1.1(4) . . . . ?
C34 C35 C36 C31 -0.6(4) . . . . ?
C32 C31 C36 C35 2.1(4) . . . . ?
C24 C31 C36 C35 179.8(2) . . . . ?
N2 C6 N1 C5 -168.6(2) . . . . ?
C7 C6 N1 C5 12.1(4) . . . . ?
C4 C5 N1 C6 -104.2(3) . . . . ?
C9 C10 N2 C6 -0.4(3) . . . . ?
C11 C10 N2 C6 -175.8(2) . . . . ?
C9 C10 N2 Fe1 -167.93(19) . . . . ?
C11 C10 N2 Fe1 16.7(2) . . . . ?
N1 C6 N2 C10 -177.6(2) . . . . ?
C7 C6 N2 C10 1.7(3) . . . . ?
N1 C6 N2 Fe1 -12.4(3) . . . . ?
C7 C6 N2 Fe1 166.90(18) . . . . ?
C13 C12 N3 C11 -69.5(2) . . . . ?
C13 C12 N3 C23 163.87(19) . . . . ?
C13 C12 N3 Fe1 49.9(2) . . . . ?
C10 C11 N3 C12 141.9(2) . . . . ?
C10 C11 N3 C23 -93.3(2) . . . . ?
C10 C11 N3 Fe1 24.0(2) . . . . ?
C24 C23 N3 C12 -154.34(19) . . . . ?
C24 C23 N3 C11 82.2(2) . . . . ?
C24 C23 N3 Fe1 -38.3(2) . . . . ?
N5 C17 N4 C13 -176.1(2) . . . . ?
C16 C17 N4 C13 2.6(3) . . . . ?
N5 C17 N4 Fe1 6.8(3) . . . . ?
C16 C17 N4 Fe1 -174.51(17) . . . . ?
C14 C13 N4 C17 0.8(3) . . . . ?
C12 C13 N4 C17 -178.5(2) . . . . ?
C14 C13 N4 Fe1 178.29(19) . . . . ?
C12 C13 N4 Fe1 -1.0(2) . . . . ?
N4 C17 N5 C18 -173.2(2) . . . . ?
C16 C17 N5 C18 8.2(4) . . . . ?
C19 C18 N5 C17 -167.5(2) . . . . ?
C25 C24 O2 Fe1 101.79(18) . . . . ?
C31 C24 O2 Fe1 -137.50(15) . . . . ?
C23 C24 O2 Fe1 -23.7(2) . . . . ?
